data_7224652
loop_
_publ_author_name
'Sun, Jing-Wen'
'Li, Shang-Ju'
'Yan, Peng-Fei'
'Yao, Xu'
'Li, Guang-Ming'

_publ_section_title
;
 In situ recrystallization of lanthanide coordination polymers: from 1D
 ladder chains to 1D linear chains
;
_journal_issue 17
_journal_name_full CrystEngComm
_journal_page_first 3079
_journal_paper_doi 10.1039/C6CE00182C
_journal_volume 18
_journal_year 2016
_chemical_formula_moiety 'C58 H47 La2 O31'
_chemical_formula_sum 'C58 H47 La2 O31'
_chemical_formula_weight 1517.78
_chemical_name_systematic
;
 ?
;
_space_group_IT_number 4
_symmetry_cell_setting monoclinic
_symmetry_space_group_name_Hall 'P 2yb'
_symmetry_space_group_name_H-M 'P 1 21 1'
_atom_sites_solution_hydrogens geom
_atom_sites_solution_primary direct
_atom_sites_solution_secondary difmap
_audit_creation_method SHELXL-97
_audit_update_record
;
2016-01-23 deposited with the CCDC.
2016-03-21 downloaded from the CCDC.
;
_cell_angle_alpha 90.00
_cell_angle_beta 102.81(3)
_cell_angle_gamma 90.00
_cell_formula_units_Z 2
_cell_length_a 9.4321(19)
_cell_length_b 23.555(5)
_cell_length_c 16.669(3)
_cell_measurement_reflns_used 25333
_cell_measurement_temperature 293(2)
_cell_measurement_theta_max 27.50
_cell_measurement_theta_min 3.04
_cell_volume 3611.2(13)
_computing_cell_refinement 'RAPID-AUTO (Rigaku 1998 <i>RAPID-AUTO</i>)'
_computing_data_collection 'RAPID-AUTO (Rigaku 1998 <i>RAPID-AUTO</i>)'
_computing_data_reduction 'CrystalClear (Rigaku/MSC, 2002)'
_computing_molecular_graphics 'SHELXTL (Sheldrick, 2008)'
_computing_publication_material SHELXL-97
_computing_structure_refinement 'SHELXL-97 (Sheldrick, 2008)'
_computing_structure_solution 'SHELXS-97 (Sheldrick, 2008)'
_diffrn_ambient_temperature 293(2)
_diffrn_measured_fraction_theta_full 0.996
_diffrn_measured_fraction_theta_max 0.996
_diffrn_measurement_device_type 'Rigaku RAXIS-RAPID'
_diffrn_measurement_method '\w scan'
_diffrn_radiation_monochromator graphite
_diffrn_radiation_source 'fine-focus sealed tube'
_diffrn_radiation_type MoK\a
_diffrn_radiation_wavelength 0.71073
_diffrn_reflns_av_R_equivalents 0.0394
_diffrn_reflns_av_unetI/netI 0.0605
_diffrn_reflns_limit_h_max 11
_diffrn_reflns_limit_h_min -10
_diffrn_reflns_limit_k_max 28
_diffrn_reflns_limit_k_min -26
_diffrn_reflns_limit_l_max 19
_diffrn_reflns_limit_l_min -19
_diffrn_reflns_number 26944
_diffrn_reflns_theta_full 25.00
_diffrn_reflns_theta_max 25.00
_diffrn_reflns_theta_min 3.05
_exptl_absorpt_coefficient_mu 1.246
_exptl_absorpt_correction_T_max 0.760
_exptl_absorpt_correction_T_min 0.685
_exptl_absorpt_correction_type multi-scan
_exptl_absorpt_process_details 'ABSCOR (Higashi, 1995)'
_exptl_crystal_colour colorless
_exptl_crystal_density_diffrn 1.396
_exptl_crystal_density_method 'not measured'
_exptl_crystal_description block
_exptl_crystal_F_000 1514
_exptl_crystal_size_max 0.32
_exptl_crystal_size_mid 0.26
_exptl_crystal_size_min 0.22
_platon_squeeze_details ' ?'
_refine_diff_density_max 1.055
_refine_diff_density_min -0.638
_refine_diff_density_rms 0.097
_refine_ls_abs_structure_details 'Flack H D (1983), Acta Cryst. A39, 876-881'
_refine_ls_abs_structure_Flack 0.015(19)
_refine_ls_extinction_method none
_refine_ls_goodness_of_fit_ref 1.054
_refine_ls_hydrogen_treatment constr
_refine_ls_matrix_type full
_refine_ls_number_parameters 829
_refine_ls_number_reflns 11801
_refine_ls_number_restraints 1053
_refine_ls_restrained_S_all 1.029
_refine_ls_R_factor_all 0.0593
_refine_ls_R_factor_gt 0.0497
_refine_ls_shift/su_max 0.001
_refine_ls_shift/su_mean 0.000
_refine_ls_structure_factor_coef Fsqd
_refine_ls_weighting_details 'calc w=1/[\s^2^(Fo^2^)+(0.0958P)^2^+0.0000P] where P=(Fo^2^+2Fc^2^)/3'
_refine_ls_weighting_scheme calc
_refine_ls_wR_factor_gt 0.1334
_refine_ls_wR_factor_ref 0.1475
_reflns_number_gt 9993
_reflns_number_total 12711
_reflns_threshold_expression >2sigma(I)
_cod_data_source_file c6ce00182c2.cif
_cod_data_source_block 1A
_cod_depositor_comments
;
The following automatic conversions were performed:

'_refine_ls_hydrogen_treatment' value 'CONSTR' changed to 'constr'
according to
/usr/data/users/saulius/crontab/automatic-downloads/rss-feeds/RSC/lib/dictionaries/cif_core.dic
dictionary named 'cif_core.dic' version 2.4.2 from 2011-04-26.

Automatic conversion script
Id: cif_fix_values 4268 2015-11-12 08:31:59Z antanas 

 Adding full bibliography for 7224648--7224657.cif.
;
_cod_original_cell_volume 3611.2(12)
_cod_original_sg_symbol_H-M 'P 21'
_cod_database_code 7224652

loop_
_symmetry_equiv_pos_as_xyz
'x, y, z'
'-x, y+1/2, -z'

loop_
_atom_site_label
_atom_site_type_symbol
_atom_site_fract_x
_atom_site_fract_y
_atom_site_fract_z
_atom_site_U_iso_or_equiv
_atom_site_adp_type
_atom_site_occupancy
_atom_site_symmetry_multiplicity
_atom_site_calc_flag
_atom_site_refinement_flags
_atom_site_disorder_assembly
_atom_site_disorder_group
C1 C 0.2880(10) 1.0628(5) 0.0345(7) 0.077(3) Uani 1 1 d U . .
C2 C 0.2526(14) 1.1137(7) -0.0173(9) 0.102(3) Uani 1 1 d U . .
C3 C 0.2138(18) 1.1053(8) -0.1067(10) 0.126(4) Uani 1 1 d U . .
H3 H 0.2050 1.0691 -0.1295 0.151 Uiso 1 1 calc R . .
C4 C 0.191(2) 1.1524(8) -0.1547(12) 0.131(4) Uani 1 1 d U . .
H4 H 0.1701 1.1481 -0.2116 0.157 Uiso 1 1 calc R . .
C5 C 0.199(2) 1.2063(9) -0.1220(13) 0.141(4) Uani 1 1 d U . .
H5 H 0.1706 1.2376 -0.1557 0.169 Uiso 1 1 calc R . .
C6 C 0.2488(19) 1.2128(8) -0.0387(12) 0.129(4) Uani 1 1 d U . .
H6 H 0.2710 1.2491 -0.0177 0.155 Uiso 1 1 calc R . .
C7 C 0.2673(16) 1.1672(6) 0.0155(11) 0.115(4) Uani 1 1 d U . .
H7 H 0.2890 1.1728 0.0721 0.138 Uiso 1 1 calc R . .
C8 C 0.3762(9) 1.0313(4) 0.1717(6) 0.055(2) Uani 1 1 d . . .
H8 H 0.3215 0.9962 0.1555 0.066 Uiso 1 1 calc R . .
C9 C 0.5378(8) 1.0206(4) 0.1747(5) 0.054(2) Uani 1 1 d . . .
C10 C 0.3514(9) 1.0508(3) 0.2540(5) 0.0534(19) Uani 1 1 d . . .
H10 H 0.3915 1.0224 0.2958 0.064 Uiso 1 1 calc R . .
C11 C 0.1906(10) 1.0591(5) 0.2526(7) 0.071(3) Uani 1 1 d . . .
C12 C 0.4511(12) 1.1229(6) 0.3499(8) 0.086(3) Uani 1 1 d U . .
C13 C 0.5044(13) 1.1814(6) 0.3585(9) 0.095(3) Uani 1 1 d U . .
C14 C 0.5330(12) 1.2118(6) 0.2963(9) 0.097(3) Uani 1 1 d U . .
H14 H 0.5190 1.1954 0.2445 0.116 Uiso 1 1 calc R . .
C15 C 0.5845(16) 1.2688(7) 0.3074(11) 0.113(4) Uani 1 1 d U . .
H15 H 0.6078 1.2897 0.2648 0.135 Uiso 1 1 calc R . .
C16 C 0.5971(15) 1.2904(6) 0.3831(11) 0.115(4) Uani 1 1 d U . .
H16 H 0.6236 1.3283 0.3911 0.138 Uiso 1 1 calc R . .
C17 C 0.574(2) 1.2608(8) 0.4487(12) 0.129(4) Uani 1 1 d U . .
H17 H 0.5935 1.2776 0.5005 0.154 Uiso 1 1 calc R . .
C18 C 0.5211(17) 1.2054(7) 0.4388(10) 0.115(3) Uani 1 1 d U . .
H18 H 0.4980 1.1851 0.4820 0.138 Uiso 1 1 calc R . .
C19 C 0.5410(13) 0.8883(7) -0.1141(8) 0.098(3) Uani 1 1 d U . .
C20 C 0.5240(19) 0.9286(8) -0.1804(11) 0.119(4) Uani 1 1 d U . .
C21 C 0.558(2) 0.9117(9) -0.2512(13) 0.140(4) Uani 1 1 d U . .
H21 H 0.5861 0.8746 -0.2587 0.167 Uiso 1 1 calc R . .
C22 C 0.549(2) 0.9525(9) -0.3125(14) 0.150(4) Uani 1 1 d U . .
H22 H 0.5808 0.9420 -0.3595 0.180 Uiso 1 1 calc R . .
C23 C 0.497(2) 1.0083(10) -0.3096(14) 0.154(4) Uani 1 1 d U . .
H23 H 0.4942 1.0338 -0.3526 0.185 Uiso 1 1 calc R . .
C24 C 0.449(2) 1.0238(10) -0.2373(15) 0.160(4) Uani 1 1 d U . .
H24 H 0.4083 1.0590 -0.2317 0.192 Uiso 1 1 calc R . .
C25 C 0.469(2) 0.9803(9) -0.1721(14) 0.147(4) Uani 1 1 d U . .
H25 H 0.4424 0.9891 -0.1231 0.176 Uiso 1 1 calc R . .
C26 C 0.5067(10) 0.8687(4) 0.0192(6) 0.066(2) Uani 1 1 d . . .
H26 H 0.5322 0.8302 0.0051 0.079 Uiso 1 1 calc R . .
C27 C 0.6291(10) 0.8925(6) 0.0892(6) 0.073(3) Uani 1 1 d . . .
C28 C 0.3569(9) 0.8680(4) 0.0398(6) 0.063(2) Uani 1 1 d . . .
H28 H 0.3160 0.9064 0.0346 0.076 Uiso 1 1 calc R . .
C29 C 0.3575(9) 0.8453(4) 0.1232(6) 0.062(2) Uani 1 1 d . . .
C30 C 0.1305(12) 0.8376(4) -0.0387(7) 0.073(3) Uani 1 1 d . . .
C31 C 0.0585(14) 0.8041(5) -0.1128(8) 0.088(3) Uani 1 1 d U . .
C32 C 0.1370(16) 0.7743(6) -0.1629(9) 0.111(4) Uani 1 1 d U . .
H32 H 0.2379 0.7765 -0.1523 0.133 Uiso 1 1 calc R . .
C33 C 0.0622(17) 0.7423(6) -0.2272(9) 0.108(4) Uani 1 1 d U . .
H33 H 0.1118 0.7200 -0.2580 0.129 Uiso 1 1 calc R . .
C34 C -0.0872(17) 0.7435(6) -0.2453(11) 0.119(4) Uani 1 1 d U . .
H34 H -0.1361 0.7241 -0.2919 0.143 Uiso 1 1 calc R . .
C35 C -0.1686(16) 0.7715(7) -0.1990(10) 0.115(4) Uani 1 1 d U . .
H35 H -0.2696 0.7702 -0.2128 0.139 Uiso 1 1 calc R . .
C36 C -0.0941(15) 0.8024(6) -0.1298(10) 0.110(4) Uani 1 1 d U . .
H36 H -0.1452 0.8212 -0.0961 0.132 Uiso 1 1 calc R . .
C37 C 1.1219(17) 0.9550(6) 0.5102(10) 0.106(4) Uani 1 1 d U . .
C38 C 1.0797(11) 0.9482(5) 0.5912(6) 0.106(3) Uani 1 1 d GU . .
C39 C 1.0676(13) 0.8938(4) 0.6214(7) 0.138(4) Uani 1 1 d GU . .
H39 H 1.0862 0.8623 0.5916 0.166 Uiso 1 1 calc R . .
C40 C 1.0277(14) 0.8864(4) 0.6961(8) 0.153(4) Uani 1 1 d GU . .
H40 H 1.0196 0.8501 0.7164 0.183 Uiso 1 1 calc R . .
C41 C 1.0000(14) 0.9335(6) 0.7407(6) 0.144(4) Uani 1 1 d GU . .
H41 H 0.9733 0.9285 0.7907 0.172 Uiso 1 1 calc R . .
C42 C 1.0121(14) 0.9878(5) 0.7105(7) 0.148(4) Uani 1 1 d GU . .
H42 H 0.9936 1.0193 0.7403 0.177 Uiso 1 1 calc R . .
C43 C 1.0520(13) 0.9952(4) 0.6357(7) 0.132(4) Uani 1 1 d GU . .
H43 H 1.0601 1.0315 0.6155 0.159 Uiso 1 1 calc R . .
C44 C 1.1740(8) 0.9174(4) 0.3928(5) 0.0514(18) Uani 1 1 d . . .
H44 H 1.1533 0.9562 0.3723 0.062 Uiso 1 1 calc R . .
C45 C 1.3385(8) 0.9085(3) 0.4099(5) 0.0470(18) Uani 1 1 d . . .
C46 C 1.0948(7) 0.8768(4) 0.3275(5) 0.0500(19) Uani 1 1 d . . .
H46 H 1.1223 0.8858 0.2756 0.060 Uiso 1 1 calc R . .
C47 C 0.9300(7) 0.8817(4) 0.3139(5) 0.0518(19) Uani 1 1 d . . .
C48 C 1.1152(10) 0.7827(5) 0.2883(9) 0.076(3) Uani 1 1 d . . .
C49 C 1.1581(18) 0.7246(7) 0.3142(11) 0.121(4) Uani 1 1 d DU . .
C50 C 1.170(2) 0.6856(7) 0.2536(11) 0.140(4) Uani 1 1 d DU . .
H50 H 1.1501 0.6974 0.1990 0.167 Uiso 1 1 calc R . .
C51 C 1.210(2) 0.6291(7) 0.2718(12) 0.152(5) Uani 1 1 d DU . .
H51 H 1.2277 0.6036 0.2325 0.182 Uiso 1 1 calc R B .
C52 C 1.221(2) 0.6145(9) 0.3526(12) 0.152(5) Uani 1 1 d DU B .
H52 H 1.2485 0.5770 0.3647 0.183 Uiso 1 1 calc R A 1
C53 C 1.200(3) 0.6454(9) 0.4192(13) 0.158(5) Uani 1 1 d DU B 1
H53 H 1.1922 0.6317 0.4705 0.190 Uiso 0.50 1 calc PR B 1
C54 C 1.192(5) 0.7014(12) 0.3925(16) 0.145(6) Uani 0.50 1 d PDU B 1
H54 H 1.2132 0.7281 0.4346 0.174 Uiso 0.50 1 calc PR B 1
C54' C 1.134(4) 0.7117(15) 0.390(2) 0.124(7) Uani 0.50 1 d PU B 2
C55 C 0.576(3) 0.7353(12) 0.3100(16) 0.189(9) Uani 1 1 d U . .
H55A H 0.6575 0.7406 0.3551 0.284 Uiso 1 1 calc R . .
H55B H 0.6047 0.7136 0.2676 0.284 Uiso 1 1 calc R . .
H55C H 0.5003 0.7153 0.3289 0.284 Uiso 1 1 calc R . .
C56 C 0.810(2) 1.1001(8) 0.3313(12) 0.131(6) Uani 1 1 d U . .
H56A H 0.8724 1.1164 0.3790 0.197 Uiso 1 1 calc R . .
H56B H 0.7146 1.0943 0.3419 0.197 Uiso 1 1 calc R . .
H56C H 0.8028 1.1253 0.2853 0.197 Uiso 1 1 calc R . .
C57 C 0.679(3) 0.9953(15) 0.4640(18) 0.223(11) Uani 1 1 d U . .
H57A H 0.7675 1.0056 0.5022 0.335 Uiso 1 1 d R . .
H57B H 0.6282 0.9673 0.4886 0.335 Uiso 1 1 d R . .
H57C H 0.6192 1.0283 0.4502 0.335 Uiso 1 1 d R . .
C58 C 0.8862(19) 0.9972(9) -0.0429(11) 0.130(5) Uani 1 1 d U . .
H58A H 0.9243 0.9596 -0.0302 0.195 Uiso 1 1 calc R . .
H58B H 0.9457 1.0171 -0.0734 0.195 Uiso 1 1 calc R . .
H58C H 0.7886 0.9947 -0.0752 0.195 Uiso 1 1 calc R . .
O1 O 0.3189(6) 1.0755(3) 0.1137(4) 0.0649(16) Uani 1 1 d . . .
O2 O 0.2895(12) 1.0151(4) 0.0119(5) 0.112(3) Uani 1 1 d . . .
O3 O 0.6025(6) 1.0519(3) 0.1323(4) 0.0656(16) Uani 1 1 d . . .
O4 O 0.5990(5) 0.9822(2) 0.2215(4) 0.0515(14) Uani 1 1 d . . .
O5 O 0.1101(6) 1.0171(3) 0.2270(5) 0.075(2) Uani 1 1 d . . .
O6 O 0.1508(10) 1.1057(5) 0.2710(10) 0.158(6) Uani 1 1 d . . .
O7 O 0.4306(7) 1.1026(3) 0.2729(4) 0.0668(16) Uani 1 1 d . . .
O8 O 0.4227(13) 1.0952(5) 0.4052(8) 0.131(4) Uani 1 1 d U . .
O9 O 0.5761(15) 0.8400(6) -0.1203(9) 0.146(4) Uani 1 1 d U . .
O10 O 0.4926(10) 0.9040(3) -0.0506(5) 0.093(2) Uani 1 1 d . . .
O11 O 0.6959(11) 0.9360(4) 0.0756(6) 0.106(3) Uani 1 1 d . . .
O12 O 0.6521(7) 0.8646(3) 0.1552(5) 0.0720(19) Uani 1 1 d . . .
O13 O 0.3731(6) 0.8794(3) 0.1804(4) 0.0648(16) Uani 1 1 d . . .
O14 O 0.3509(9) 0.7916(3) 0.1319(5) 0.086(2) Uani 1 1 d . . .
O15 O 0.0711(9) 0.8654(5) 0.0005(6) 0.122(4) Uani 1 1 d . . .
O16 O 0.2757(8) 0.8324(3) -0.0258(4) 0.0764(19) Uani 1 1 d . . .
O17 O 1.077(2) 1.0068(9) 0.4690(13) 0.113(6) Uani 0.50 1 d PU . .
O17' O 1.2098(17) 0.9944(7) 0.5084(9) 0.081(4) Uani 0.50 1 d PU . .
O18 O 1.1198(6) 0.9114(2) 0.4654(4) 0.0540(13) Uani 1 1 d . . .
O19 O 1.3947(6) 0.9179(3) 0.3494(4) 0.0571(15) Uani 1 1 d . . .
O20 O 1.4046(6) 0.8941(4) 0.4802(4) 0.079(2) Uani 1 1 d . . .
O21 O 0.8568(6) 0.8435(3) 0.3330(5) 0.0649(17) Uani 1 1 d . . .
O22 O 0.8783(5) 0.9284(2) 0.2828(4) 0.0537(13) Uani 1 1 d . . .
O23 O 1.0625(10) 0.7988(4) 0.2188(7) 0.099(3) Uani 1 1 d . . .
O24 O 1.1414(6) 0.8203(3) 0.3504(5) 0.0674(18) Uani 1 1 d . . .
O25 O 0.8862(10) 1.0254(4) 0.0277(6) 0.108(3) Uani 1 1 d . . .
O26 O 1.0146(11) 0.9197(5) 0.1316(7) 0.115(3) Uani 1 1 d U . .
O27 O 0.8646(8) 1.0496(3) 0.3138(6) 0.089(2) Uani 1 1 d . . .
O28 O 0.5249(10) 0.7864(3) 0.2797(6) 0.103(3) Uani 1 1 d . . .
O29 O 0.6406(6) 0.8496(3) 0.4404(4) 0.0724(18) Uani 1 1 d . . .
O30 O 0.7092(9) 0.9673(4) 0.3958(5) 0.086(2) Uani 1 1 d . . .
O31 O 0.8893(9) 1.1061(4) 0.1564(7) 0.109(3) Uani 1 1 d . . .
La1 La 0.85364(4) 0.999319(19) 0.17023(3) 0.05187(14) Uani 1 1 d . . .
La2 La 0.60122(4) 0.888588(16) 0.29298(3) 0.04598(12) Uani 1 1 d . . .

loop_
_atom_site_aniso_label
_atom_site_aniso_U_11
_atom_site_aniso_U_22
_atom_site_aniso_U_33
_atom_site_aniso_U_23
_atom_site_aniso_U_13
_atom_site_aniso_U_12
C1 0.052(4) 0.086(6) 0.085(7) -0.012(5) 0.000(4) 0.023(5)
C2 0.090(7) 0.115(6) 0.098(6) 0.003(5) 0.017(6) 0.005(7)
C3 0.127(9) 0.143(7) 0.096(6) 0.016(6) 0.001(8) 0.024(9)
C4 0.131(4) 0.131(4) 0.131(4) 0.0006(10) 0.0286(13) 0.0001(10)
C5 0.141(4) 0.141(4) 0.140(4) 0.0004(10) 0.0308(13) 0.0005(10)
C6 0.129(4) 0.128(4) 0.129(4) 0.0005(10) 0.0283(13) 0.0002(10)
C7 0.107(8) 0.090(6) 0.137(8) 0.012(5) 0.001(8) 0.019(7)
C8 0.039(4) 0.055(5) 0.069(6) 0.011(4) 0.006(4) 0.006(4)
C9 0.038(4) 0.068(5) 0.053(5) -0.013(4) 0.007(4) 0.003(4)
C10 0.050(4) 0.052(4) 0.060(5) 0.008(4) 0.016(4) 0.000(4)
C11 0.052(5) 0.075(6) 0.084(7) -0.015(5) 0.010(5) 0.010(5)
C12 0.069(6) 0.096(6) 0.095(8) 0.002(5) 0.025(5) -0.009(5)
C13 0.069(6) 0.106(6) 0.112(7) -0.021(5) 0.026(6) -0.013(6)
C14 0.067(6) 0.105(7) 0.122(7) -0.034(6) 0.029(6) -0.047(6)
C15 0.099(8) 0.100(7) 0.138(7) -0.024(6) 0.025(8) -0.030(7)
C16 0.099(8) 0.105(7) 0.146(8) -0.042(6) 0.035(8) -0.036(7)
C17 0.129(4) 0.128(4) 0.129(4) -0.0015(10) 0.0280(13) -0.0002(10)
C18 0.115(3) 0.115(3) 0.115(3) -0.0009(10) 0.0255(12) -0.0004(10)
C19 0.087(6) 0.108(7) 0.104(7) -0.027(6) 0.034(6) -0.013(7)
C20 0.120(9) 0.134(7) 0.106(7) -0.018(6) 0.031(7) -0.016(7)
C21 0.140(4) 0.140(4) 0.139(4) 0.0000(10) 0.0317(13) 0.0000(10)
C22 0.150(4) 0.150(4) 0.149(4) 0.0006(10) 0.0335(13) -0.0003(10)
C23 0.154(4) 0.154(4) 0.154(4) 0.0000(10) 0.0341(14) 0.0001(10)
C24 0.161(5) 0.160(4) 0.160(4) 0.0003(10) 0.0357(14) 0.0003(10)
C25 0.147(4) 0.147(4) 0.147(4) 0.0003(10) 0.0327(13) 0.0003(10)
C26 0.065(5) 0.077(6) 0.057(6) -0.021(4) 0.015(4) -0.020(4)
C27 0.064(5) 0.096(7) 0.068(6) -0.033(6) 0.033(4) -0.017(6)
C28 0.053(5) 0.063(5) 0.072(6) -0.029(4) 0.010(4) -0.005(4)
C29 0.046(4) 0.073(6) 0.062(6) -0.017(5) 0.006(4) -0.017(4)
C30 0.076(6) 0.071(6) 0.066(6) -0.014(5) 0.001(5) 0.002(5)
C31 0.092(6) 0.082(6) 0.077(7) -0.010(5) -0.009(5) -0.011(5)
C32 0.118(7) 0.092(8) 0.106(9) -0.040(6) -0.015(6) 0.003(7)
C33 0.111(6) 0.098(6) 0.104(7) -0.024(5) 0.000(5) -0.006(6)
C34 0.104(7) 0.099(8) 0.133(10) -0.031(7) -0.020(7) -0.009(7)
C35 0.091(7) 0.109(9) 0.124(10) -0.022(7) -0.024(6) 0.000(7)
C36 0.090(6) 0.111(9) 0.111(9) -0.016(6) -0.017(6) -0.016(7)
C37 0.106(8) 0.097(8) 0.124(8) -0.013(6) 0.045(7) -0.019(7)
C38 0.096(6) 0.117(6) 0.114(6) -0.014(5) 0.042(5) 0.004(6)
C39 0.139(4) 0.139(4) 0.138(4) 0.0004(10) 0.0314(13) 0.0000(10)
C40 0.153(4) 0.153(4) 0.152(4) 0.0005(10) 0.0344(13) -0.0001(10)
C41 0.144(4) 0.144(4) 0.143(4) -0.0002(10) 0.0324(13) 0.0003(10)
C42 0.171(8) 0.153(6) 0.130(7) -0.017(6) 0.055(7) 0.006(7)
C43 0.133(4) 0.132(4) 0.132(4) -0.0008(10) 0.0301(13) 0.0002(10)
C44 0.037(4) 0.068(5) 0.050(5) 0.008(4) 0.013(3) -0.002(4)
C45 0.034(3) 0.052(4) 0.059(5) 0.002(3) 0.017(3) -0.001(3)
C46 0.025(3) 0.064(5) 0.060(5) 0.002(4) 0.010(3) 0.016(3)
C47 0.027(3) 0.063(5) 0.062(5) 0.006(4) 0.004(3) 0.013(4)
C48 0.042(4) 0.077(7) 0.103(9) -0.002(6) 0.006(5) 0.013(5)
C49 0.106(7) 0.124(7) 0.133(6) -0.011(5) 0.023(6) 0.011(6)
C50 0.140(4) 0.139(4) 0.140(4) -0.0006(10) 0.0310(13) 0.0004(10)
C51 0.152(8) 0.138(7) 0.163(7) -0.008(6) 0.030(7) 0.020(7)
C52 0.154(9) 0.139(7) 0.162(7) 0.005(5) 0.033(7) 0.008(7)
C53 0.158(5) 0.158(5) 0.158(5) 0.0002(10) 0.0348(14) 0.0002(10)
C54 0.146(10) 0.147(7) 0.141(7) -0.002(6) 0.028(8) 0.002(8)
C54' 0.120(12) 0.116(11) 0.132(8) 0.002(8) 0.017(8) 0.000(9)
C55 0.189(9) 0.189(9) 0.189(9) 0.0000(10) 0.042(2) -0.0001(10)
C56 0.134(9) 0.126(9) 0.143(9) -0.006(7) 0.050(7) 0.000(7)
C57 0.223(11) 0.223(11) 0.223(11) 0.0000(10) 0.049(3) -0.0002(10)
C58 0.133(8) 0.144(9) 0.115(8) 0.002(8) 0.032(7) -0.007(8)
O1 0.049(3) 0.071(4) 0.068(4) -0.002(3) -0.003(3) 0.014(3)
O2 0.165(9) 0.083(6) 0.072(5) -0.009(4) -0.009(5) 0.018(5)
O3 0.046(3) 0.082(4) 0.072(4) 0.017(3) 0.019(3) -0.006(3)
O4 0.039(3) 0.062(4) 0.055(3) 0.010(3) 0.015(2) 0.012(2)
O5 0.041(3) 0.061(4) 0.127(7) 0.004(4) 0.029(3) 0.002(3)
O6 0.063(5) 0.129(8) 0.274(17) -0.100(10) 0.017(7) 0.000(6)
O7 0.066(4) 0.067(4) 0.067(4) -0.011(3) 0.014(3) -0.019(3)
O8 0.132(4) 0.131(4) 0.131(4) 0.0000(10) 0.0292(12) -0.0005(10)
O9 0.146(4) 0.146(4) 0.145(4) -0.0004(10) 0.0337(13) 0.0010(10)
O10 0.122(6) 0.102(6) 0.059(5) -0.009(4) 0.028(4) 0.000(5)
O11 0.122(7) 0.114(6) 0.099(6) -0.044(5) 0.064(5) -0.066(6)
O12 0.047(3) 0.105(5) 0.066(5) -0.022(4) 0.018(3) -0.004(3)
O13 0.041(3) 0.084(5) 0.069(4) -0.017(3) 0.010(2) -0.005(3)
O14 0.088(5) 0.075(5) 0.087(5) -0.004(4) 0.004(4) -0.022(4)
O15 0.069(4) 0.157(9) 0.131(8) -0.072(7) 0.005(5) 0.030(5)
O16 0.071(4) 0.087(5) 0.065(4) -0.032(3) 0.002(3) -0.007(4)
O17 0.128(9) 0.110(9) 0.108(9) -0.007(8) 0.039(8) 0.000(8)
O17' 0.085(7) 0.086(7) 0.083(7) -0.011(6) 0.039(6) -0.009(7)
O18 0.043(3) 0.063(3) 0.062(4) 0.000(3) 0.024(2) 0.007(2)
O19 0.033(2) 0.079(4) 0.060(4) 0.013(3) 0.010(2) 0.013(3)
O20 0.053(3) 0.134(6) 0.051(4) 0.024(4) 0.015(3) 0.027(4)
O21 0.031(3) 0.073(4) 0.092(5) 0.021(3) 0.016(3) 0.001(3)
O22 0.032(2) 0.064(3) 0.067(4) 0.010(3) 0.015(2) 0.003(2)
O23 0.097(6) 0.098(6) 0.102(7) -0.030(5) 0.023(5) -0.022(5)
O24 0.037(3) 0.069(4) 0.091(5) -0.011(3) 0.002(3) 0.017(3)
O25 0.105(6) 0.149(8) 0.073(6) 0.013(5) 0.028(5) -0.033(6)
O26 0.116(3) 0.115(3) 0.115(3) -0.0003(10) 0.0264(12) 0.0024(10)
O27 0.071(4) 0.070(4) 0.128(7) -0.033(4) 0.024(4) -0.001(4)
O28 0.124(7) 0.047(4) 0.120(7) 0.017(4) -0.013(5) -0.023(4)
O29 0.048(3) 0.097(5) 0.073(5) 0.024(4) 0.016(3) 0.015(3)
O30 0.094(5) 0.106(5) 0.063(5) -0.025(4) 0.025(4) -0.030(4)
O31 0.082(5) 0.065(4) 0.172(10) 0.027(5) 0.012(5) 0.006(4)
La1 0.0371(2) 0.0539(2) 0.0698(3) 0.0072(2) 0.0228(2) -0.00069(19)
La2 0.03047(18) 0.0557(2) 0.0531(3) 0.0032(2) 0.01202(15) -0.00162(19)

loop_
_atom_type_symbol
_atom_type_description
_atom_type_scat_dispersion_real
_atom_type_scat_dispersion_imag
_atom_type_scat_source
C C 0.0033 0.0016 'International Tables Vol C Tables 4.2.6.8 and 6.1.1.4'
H H 0.0000 0.0000 'International Tables Vol C Tables 4.2.6.8 and 6.1.1.4'
O O 0.0106 0.0060 'International Tables Vol C Tables 4.2.6.8 and 6.1.1.4'
La La -0.2871 2.4523 'International Tables Vol C Tables 4.2.6.8 and 6.1.1.4'

loop_
_geom_angle_atom_site_label_1
_geom_angle_atom_site_label_2
_geom_angle_atom_site_label_3
_geom_angle
_geom_angle_site_symmetry_1
_geom_angle_site_symmetry_3
O2 C1 O1 121.2(11) . .
O2 C1 C2 127.0(12) . .
O1 C1 C2 111.8(10) . .
C7 C2 C3 120.7(15) . .
C7 C2 C1 121.7(13) . .
C3 C2 C1 117.4(14) . .
C4 C3 C2 117.5(18) . .
C4 C3 H3 121.3 . .
C2 C3 H3 121.3 . .
C3 C4 C5 122(2) . .
C3 C4 H4 118.9 . .
C5 C4 H4 118.9 . .
C6 C5 C4 119(2) . .
C6 C5 H5 120.6 . .
C4 C5 H5 120.6 . .
C5 C6 C7 122.4(19) . .
C5 C6 H6 118.8 . .
C7 C6 H6 118.8 . .
C2 C7 C6 117.7(17) . .
C2 C7 H7 121.1 . .
C6 C7 H7 121.1 . .
O1 C8 C10 106.2(7) . .
O1 C8 C9 111.2(7) . .
C10 C8 C9 111.9(7) . .
O1 C8 H8 109.2 . .
C10 C8 H8 109.2 . .
C9 C8 H8 109.2 . .
O4 C9 O3 123.8(7) . .
O4 C9 C8 117.2(8) . .
O3 C9 C8 119.0(8) . .
O7 C10 C8 106.3(7) . .
O7 C10 C11 111.3(7) . .
C8 C10 C11 112.2(7) . .
O7 C10 H10 109.0 . .
C8 C10 H10 109.0 . .
C11 C10 H10 109.0 . .
O6 C11 O5 126.4(9) . .
O6 C11 C10 118.2(10) . .
O5 C11 C10 115.3(8) . .
O8 C12 O7 122.0(12) . .
O8 C12 C13 124.3(14) . .
O7 C12 C13 113.7(11) . .
C14 C13 C18 121.1(14) . .
C14 C13 C12 123.6(13) . .
C18 C13 C12 115.3(14) . .
C13 C14 C15 121.8(14) . .
C13 C14 H14 119.1 . .
C15 C14 H14 119.1 . .
C16 C15 C14 115.8(16) . .
C16 C15 H15 122.1 . .
C14 C15 H15 122.1 . .
C15 C16 C17 124.7(16) . .
C15 C16 H16 117.7 . .
C17 C16 H16 117.7 . .
C16 C17 C18 120.1(18) . .
C16 C17 H17 119.9 . .
C18 C17 H17 119.9 . .
C17 C18 C13 116.3(16) . .
C17 C18 H18 121.8 . .
C13 C18 H18 121.8 . .
O9 C19 O10 119.8(16) . .
O9 C19 C20 123.2(14) . .
O10 C19 C20 116.0(15) . .
C25 C20 C21 122(2) . .
C25 C20 C19 120.0(17) . .
C21 C20 C19 118.0(17) . .
C20 C21 C22 117(2) . .
C20 C21 H21 121.6 . .
C22 C21 H21 121.6 . .
C21 C22 C23 126(2) . .
C21 C22 H22 117.2 . .
C23 C22 H22 117.2 . .
C22 C23 C24 117(2) . .
C22 C23 H23 121.7 . .
C24 C23 H23 121.7 . .
C23 C24 C25 116(2) . .
C23 C24 H24 122.1 . .
C25 C24 H24 122.1 . .
C20 C25 C24 123(2) . .
C20 C25 H25 118.6 . .
C24 C25 H25 118.6 . .
O10 C26 C28 105.6(9) . .
O10 C26 C27 109.0(8) . .
C28 C26 C27 113.9(7) . .
O10 C26 H26 109.4 . .
C28 C26 H26 109.4 . .
C27 C26 H26 109.4 . .
O11 C27 O12 126.1(10) . .
O11 C27 C26 118.7(11) . .
O12 C27 C26 115.1(10) . .
O16 C28 C29 112.8(8) . .
O16 C28 C26 101.3(7) . .
C29 C28 C26 113.7(8) . .
O16 C28 H28 109.6 . .
C29 C28 H28 109.6 . .
C26 C28 H28 109.6 . .
O13 C29 O14 123.9(10) . .
O13 C29 C28 117.7(9) . .
O14 C29 C28 118.2(8) . .
O15 C30 O16 124.5(9) . .
O15 C30 C31 125.3(11) . .
O16 C30 C31 110.1(9) . .
C36 C31 C32 120.8(11) . .
C36 C31 C30 116.0(12) . .
C32 C31 C30 123.1(11) . .
C33 C32 C31 119.1(14) . .
C33 C32 H32 120.4 . .
C31 C32 H32 120.4 . .
C32 C33 C34 119.1(15) . .
C32 C33 H33 120.5 . .
C34 C33 H33 120.5 . .
C35 C34 C33 124.1(14) . .
C35 C34 H34 118.0 . .
C33 C34 H34 118.0 . .
C34 C35 C36 117.9(14) . .
C34 C35 H35 121.0 . .
C36 C35 H35 121.0 . .
C31 C36 C35 118.8(15) . .
C31 C36 H36 120.6 . .
C35 C36 H36 120.6 . .
O17' C37 O18 120.9(14) . .
O17' C37 O17 58.5(13) . .
O18 C37 O17 116.7(15) . .
O17' C37 C38 114.3(14) . .
O18 C37 C38 118.0(12) . .
O17 C37 C38 114.8(14) . .
C39 C38 C43 120.0 . .
C39 C38 C37 119.1(9) . .
C43 C38 C37 120.9(9) . .
C40 C39 C38 120.0 . .
C40 C39 H39 120.0 . .
C38 C39 H39 120.0 . .
C39 C40 C41 120.0 . .
C39 C40 H40 120.0 . .
C41 C40 H40 120.0 . .
C40 C41 C42 120.0 . .
C40 C41 H41 120.0 . .
C42 C41 H41 120.0 . .
C43 C42 C41 120.0 . .
C43 C42 H42 120.0 . .
C41 C42 H42 120.0 . .
C42 C43 C38 120.0 . .
C42 C43 H43 120.0 . .
C38 C43 H43 120.0 . .
O18 C44 C46 109.6(6) . .
O18 C44 C45 111.7(7) . .
C46 C44 C45 111.4(7) . .
O18 C44 H44 108.0 . .
C46 C44 H44 108.0 . .
C45 C44 H44 108.0 . .
O20 C45 O19 126.2(7) . .
O20 C45 C44 119.1(7) . .
O19 C45 C44 114.7(7) . .
O24 C46 C44 108.9(7) . .
O24 C46 C47 110.7(7) . .
C44 C46 C47 112.5(7) . .
O24 C46 H46 108.2 . .
C44 C46 H46 108.2 . .
C47 C46 H46 108.2 . .
O21 C47 O22 124.0(6) . .
O21 C47 C46 121.6(7) . .
O22 C47 C46 114.4(7) . .
O23 C48 O24 119.6(11) . .
O23 C48 C49 127.0(13) . .
O24 C48 C49 113.5(12) . .
C54' C49 C54 25(2) . .
C54' C49 C50 126(2) . .
C54 C49 C50 113(2) . .
C54' C49 C48 112.9(19) . .
C54 C49 C48 129.5(18) . .
C50 C49 C48 117.7(16) . .
C49 C50 C51 122.2(18) . .
C49 C50 H50 118.9 . .
C51 C50 H50 118.9 . .
C52 C51 C50 114.2(19) . .
C52 C51 H51 122.9 . .
C50 C51 H51 122.9 . .
C51 C52 C53 132(2) . .
C51 C52 H52 114.1 . .
C53 C52 H52 114.1 . .
C52 C53 C54 104(3) . .
C52 C53 H53 127.8 . .
C54 C53 H53 127.8 . .
C49 C54 C53 131(3) . .
C49 C54 H54 114.3 . .
C53 C54 H54 114.3 . .
O28 C55 H55A 109.5 . .
O28 C55 H55B 109.5 . .
H55A C55 H55B 109.5 . .
O28 C55 H55C 109.5 . .
H55A C55 H55C 109.5 . .
H55B C55 H55C 109.5 . .
O27 C56 H56A 109.5 . .
O27 C56 H56B 109.5 . .
H56A C56 H56B 109.5 . .
O27 C56 H56C 109.5 . .
H56A C56 H56C 109.5 . .
H56B C56 H56C 109.5 . .
O30 C57 H57A 110.9 . .
O30 C57 H57B 103.6 . .
H57A C57 H57B 109.5 . .
O30 C57 H57C 113.8 . .
H57A C57 H57C 109.5 . .
H57B C57 H57C 109.5 . .
O25 C58 H58A 109.5 . .
O25 C58 H58B 109.5 . .
H58A C58 H58B 109.5 . .
O25 C58 H58C 109.5 . .
H58A C58 H58C 109.5 . .
H58B C58 H58C 109.5 . .
C1 O1 C8 118.2(8) . .
C9 O3 La1 96.4(5) . .
C9 O4 La2 152.7(5) . .
C9 O4 La1 90.8(5) . .
La2 O4 La1 111.18(18) . .
C11 O5 La1 137.7(6) . 1_455
C12 O7 C10 118.2(8) . .
C19 O10 C26 121.2(11) . .
C27 O11 La1 130.4(8) . .
C27 O12 La2 130.7(7) . .
C29 O13 La2 124.5(6) . .
C30 O16 C28 114.5(7) . .
O17' O17 C37 54.4(13) . .
C37 O17' O17 67.2(14) . .
C37 O18 C44 117.2(9) . .
C45 O19 La2 140.6(5) . 1_655
C47 O21 La2 100.4(5) . .
C47 O22 La1 148.9(5) . .
C47 O22 La2 88.0(4) . .
La1 O22 La2 109.68(19) . .
C48 O24 C46 114.6(8) . .
C58 O25 La1 136.0(11) . .
C56 O27 La1 130.2(10) . .
C55 O28 La2 138.7(13) . .
C57 O30 La2 139.5(14) . .
O11 La1 O5 140.6(3) . 1_655
O11 La1 O22 91.0(3) . .
O5 La1 O22 84.5(2) 1_655 .
O11 La1 O25 74.0(3) . .
O5 La1 O25 90.4(3) 1_655 .
O22 La1 O25 149.2(3) . .
O11 La1 O31 128.4(4) . .
O5 La1 O31 74.1(2) 1_655 .
O22 La1 O31 137.6(3) . .
O25 La1 O31 68.4(4) . .
O11 La1 O26 72.6(3) . .
O5 La1 O26 68.5(3) 1_655 .
O22 La1 O26 74.8(3) . .
O25 La1 O26 75.1(4) . .
O31 La1 O26 126.6(3) . .
O11 La1 O3 75.1(3) . .
O5 La1 O3 141.3(2) 1_655 .
O22 La1 O3 115.34(18) . .
O25 La1 O3 87.1(3) . .
O31 La1 O3 69.1(2) . .
O26 La1 O3 146.3(3) . .
O11 La1 O27 139.2(3) . .
O5 La1 O27 74.6(3) 1_655 .
O22 La1 O27 68.9(2) . .
O25 La1 O27 138.5(3) . .
O31 La1 O27 70.3(3) . .
O26 La1 O27 129.9(3) . .
O3 La1 O27 81.9(2) . .
O11 La1 O4 70.1(2) . .
O5 La1 O4 140.0(2) 1_655 .
O22 La1 O4 66.96(16) . .
O25 La1 O4 128.4(3) . .
O31 La1 O4 108.3(3) . .
O26 La1 O4 124.9(3) . .
O3 La1 O4 48.74(17) . .
O27 La1 O4 69.3(2) . .
O19 La2 O4 90.64(19) 1_455 .
O19 La2 O28 93.9(3) 1_455 .
O4 La2 O28 146.2(2) . .
O19 La2 O12 138.2(2) 1_455 .
O4 La2 O12 75.3(2) . .
O28 La2 O12 79.2(3) . .
O19 La2 O13 71.97(19) 1_455 .
O4 La2 O13 78.9(2) . .
O28 La2 O13 70.9(3) . .
O12 La2 O13 66.80(19) . .
O19 La2 O29 72.0(2) 1_455 .
O4 La2 O29 138.9(2) . .
O28 La2 O29 73.7(3) . .
O12 La2 O29 141.0(2) . .
O13 La2 O29 126.6(2) . .
O19 La2 O30 76.8(2) 1_455 .
O4 La2 O30 69.1(2) . .
O28 La2 O30 144.4(3) . .
O12 La2 O30 130.0(2) . .
O13 La2 O30 134.5(3) . .
O29 La2 O30 70.7(3) . .
O19 La2 O21 142.6(2) 1_455 .
O4 La2 O21 113.18(18) . .
O28 La2 O21 82.0(3) . .
O12 La2 O21 77.7(2) . .
O13 La2 O21 138.4(2) . .
O29 La2 O21 71.2(2) . .
O30 La2 O21 85.1(3) . .
O19 La2 O22 139.4(2) 1_455 .
O4 La2 O22 65.68(16) . .
O28 La2 O22 124.5(3) . .
O12 La2 O22 69.6(2) . .
O13 La2 O22 129.14(19) . .
O29 La2 O22 103.73(19) . .
O30 La2 O22 64.3(2) . .
O21 La2 O22 47.70(18) . .

loop_
_geom_bond_atom_site_label_1
_geom_bond_atom_site_label_2
_geom_bond_distance
_geom_bond_site_symmetry_2
C1 O2 1.185(13) .
C1 O1 1.323(13) .
C1 C2 1.473(19) .
C2 C7 1.37(2) .
C2 C3 1.47(2) .
C3 C4 1.36(2) .
C3 H3 0.9300 .
C4 C5 1.38(2) .
C4 H4 0.9300 .
C5 C6 1.37(2) .
C5 H5 0.9300 .
C6 C7 1.39(2) .
C6 H6 0.9300 .
C7 H7 0.9300 .
C8 O1 1.442(10) .
C8 C10 1.512(13) .
C8 C9 1.535(11) .
C8 H8 0.9800 .
C9 O4 1.251(10) .
C9 O3 1.267(11) .
C10 O7 1.430(10) .
C10 C11 1.524(12) .
C10 H10 0.9800 .
C11 O6 1.220(14) .
C11 O5 1.263(12) .
C12 O8 1.208(15) .
C12 O7 1.341(14) .
C12 C13 1.464(18) .
C13 C14 1.335(19) .
C13 C18 1.43(2) .
C14 C15 1.425(19) .
C14 H14 0.9300 .
C15 C16 1.34(2) .
C15 H15 0.9300 .
C16 C17 1.35(2) .
C16 H16 0.9300 .
C17 C18 1.40(2) .
C17 H17 0.9300 .
C18 H18 0.9300 .
C19 O9 1.195(18) .
C19 O10 1.297(14) .
C19 C20 1.44(2) .
C20 C25 1.34(2) .
C20 C21 1.35(2) .
C21 C22 1.39(3) .
C21 H21 0.9300 .
C22 C23 1.41(3) .
C22 H22 0.9300 .
C23 C24 1.42(3) .
C23 H23 0.9300 .
C24 C25 1.48(3) .
C24 H24 0.9300 .
C25 H25 0.9300 .
C26 O10 1.411(13) .
C26 C28 1.527(13) .
C26 C27 1.552(13) .
C26 H26 0.9800 .
C27 O11 1.249(14) .
C27 O12 1.258(14) .
C28 O16 1.455(10) .
C28 C29 1.487(14) .
C28 H28 0.9800 .
C29 O13 1.230(11) .
C29 O14 1.277(12) .
C30 O15 1.155(12) .
C30 O16 1.344(13) .
C30 C31 1.496(14) .
C31 C36 1.404(19) .
C31 C32 1.418(19) .
C32 C33 1.371(17) .
C32 H32 0.9300 .
C33 C34 1.37(2) .
C33 H33 0.9300 .
C34 C35 1.37(2) .
C34 H34 0.9300 .
C35 C36 1.412(18) .
C35 H35 0.9300 .
C36 H36 0.9300 .
C37 O17' 1.25(2) .
C37 O18 1.268(15) .
C37 O17 1.42(3) .
C37 C38 1.499(17) .
C38 C39 1.3900 .
C38 C43 1.3900 .
C39 C40 1.3900 .
C39 H39 0.9300 .
C40 C41 1.3900 .
C40 H40 0.9300 .
C41 C42 1.3900 .
C41 H41 0.9300 .
C42 C43 1.3900 .
C42 H42 0.9300 .
C43 H43 0.9300 .
C44 O18 1.422(10) .
C44 C46 1.516(12) .
C44 C45 1.529(10) .
C44 H44 0.9800 .
C45 O20 1.247(10) .
C45 O19 1.258(10) .
C46 O24 1.426(10) .
C46 C47 1.525(9) .
C46 H46 0.9800 .
C47 O21 1.217(10) .
C47 O22 1.267(10) .
C48 O23 1.216(14) .
C48 O24 1.344(14) .
C48 C49 1.46(2) .
C49 C54' 1.37(4) .
C49 C54 1.385(10) .
C49 C50 1.387(9) .
C50 C51 1.399(9) .
C50 H50 0.9300 .
C51 C52 1.371(9) .
C51 H51 0.9300 .
C52 C53 1.380(10) .
C52 H52 0.9300 .
C53 C54 1.391(10) .
C53 H53 0.9300 .
C54 H54 0.9300 .
C55 O28 1.35(3) .
C55 H55A 0.9600 .
C55 H55B 0.9600 .
C55 H55C 0.9600 .
C56 O27 1.354(18) .
C56 H56A 0.9600 .
C56 H56B 0.9600 .
C56 H56C 0.9600 .
C57 O30 1.40(3) .
C57 H57A 0.9600 .
C57 H57B 0.9600 .
C57 H57C 0.9599 .
C58 O25 1.351(19) .
C58 H58A 0.9600 .
C58 H58B 0.9600 .
C58 H58C 0.9600 .
O3 La1 2.623(6) .
O4 La2 2.504(5) .
O4 La1 2.752(5) .
O5 La1 2.430(6) 1_455
O11 La1 2.426(8) .
O12 La2 2.513(7) .
O13 La2 2.532(6) .
O17 O17' 1.31(2) .
O19 La2 2.442(6) 1_655
O21 La2 2.583(5) .
O22 La1 2.484(6) .
O22 La2 2.817(5) .
O25 La1 2.538(9) .
O26 La1 2.583(10) .
O27 La1 2.652(8) .
O28 La2 2.508(7) .
O29 La2 2.572(7) .
O30 La2 2.576(7) .
O31 La1 2.554(9) .
La1 O5 2.430(6) 1_655
La2 O19 2.442(6) 1_455

loop_
_platon_squeeze_void_nr
_platon_squeeze_void_average_x
_platon_squeeze_void_average_y
_platon_squeeze_void_average_z
_platon_squeeze_void_volume
_platon_squeeze_void_count_electrons
1 0.156 0.206 0.493 144.9 5.9
2 -0.156 0.706 0.507 144.9 5.6
3 0.301 0.663 0.030 131.6 7.1
4 0.698 0.163 0.970 131.7 6.9
